data_4346264
loop_
_publ_author_name
'Kitamura, Fumi'
'Sawaguchi, Kana'
'Mori, Asami'
'Takagi, Shoji'
'Suzuki, Takayoshi'
'Kobayashi, Atsushi'
'Kato, Masako'
'Nakajima, Kiyohiko'

_publ_section_title
;
 Coordination Structure Conversion of Hydrazone-Palladium(II) Complexes in
 the Solid State and in Solution.
;
_journal_issue 17
_journal_name_full 'Inorganic chemistry'
_journal_page_first 8436
_journal_page_last 8448
_journal_paper_doi 10.1021/acs.inorgchem.5b01128
_journal_volume 54
_journal_year 2015
_chemical_formula_moiety 'C13 H14 Cl2 N4 O2 Pd'
_chemical_formula_sum 'C13 H14 Cl2 N4 O2 Pd'
_chemical_formula_weight 435.58
_space_group_IT_number 14
_space_group_name_Hall '-P 2yn'
_space_group_name_H-M_alt 'P 1 21/n 1'
_symmetry_cell_setting monoclinic
_symmetry_Int_Tables_number 14
_symmetry_space_group_name_Hall '-P 2yn'
_symmetry_space_group_name_H-M 'P 1 21/n 1'
_atom_sites_solution_hydrogens geom
_atom_sites_solution_primary direct
_atom_sites_solution_secondary difmap
_audit_creation_method SHELXL-97
_cell_angle_alpha 90.00
_cell_angle_beta 109.5340(10)
_cell_angle_gamma 90.00
_cell_formula_units_Z 4
_cell_length_a 14.1119(4)
_cell_length_b 7.6407(2)
_cell_length_c 15.3195(4)
_cell_measurement_reflns_used 14137
_cell_measurement_temperature 298
_cell_measurement_theta_max 27.5
_cell_measurement_theta_min 3.0
_cell_volume 1556.75(7)
_computing_cell_refinement PROCESS-AUTO
_computing_data_collection PROCESS-AUTO
_computing_data_reduction PROCESS-AUTO
_computing_molecular_graphics 'CrystalStructure 4.0 (Rigaku, 2010)'
_computing_publication_material 'CrystalStructure 4.0'
_computing_structure_refinement 'SHELXL-97 (Sheldrick, 2008)'
_computing_structure_solution 'SHELXS-97 (Sheldrick, 2008)'
_diffrn_ambient_temperature 298
_diffrn_detector_area_resol_mean 6.85
_diffrn_measured_fraction_theta_full 0.999
_diffrn_measured_fraction_theta_max 0.999
_diffrn_measurement_device_type 'Rigaku SCXmini'
_diffrn_measurement_method \w
_diffrn_radiation_monochromator graphite
_diffrn_radiation_source 'sealed tube'
_diffrn_radiation_type MoK\a
_diffrn_radiation_wavelength 0.71075
_diffrn_reflns_av_R_equivalents 0.0320
_diffrn_reflns_av_sigmaI/netI 0.0255
_diffrn_reflns_limit_h_max 18
_diffrn_reflns_limit_h_min -18
_diffrn_reflns_limit_k_max 9
_diffrn_reflns_limit_k_min -9
_diffrn_reflns_limit_l_max 19
_diffrn_reflns_limit_l_min -19
_diffrn_reflns_number 15800
_diffrn_reflns_theta_full 27.48
_diffrn_reflns_theta_max 27.48
_diffrn_reflns_theta_min 3.02
_exptl_absorpt_coefficient_mu 1.546
_exptl_absorpt_correction_T_max 0.9551
_exptl_absorpt_correction_T_min 0.6541
_exptl_absorpt_correction_type numerical
_exptl_absorpt_process_details 'NUMABS (Rigaku, 1999)'
_exptl_crystal_colour orange
_exptl_crystal_density_diffrn 1.858
_exptl_crystal_density_method 'not measured'
_exptl_crystal_description prism
_exptl_crystal_F_000 864
_exptl_crystal_size_max 0.30
_exptl_crystal_size_mid 0.20
_exptl_crystal_size_min 0.03
_refine_diff_density_max 0.546
_refine_diff_density_min -0.413
_refine_diff_density_rms 0.084
_refine_ls_extinction_method none
_refine_ls_goodness_of_fit_ref 1.082
_refine_ls_hydrogen_treatment mixed
_refine_ls_matrix_type full
_refine_ls_number_parameters 244
_refine_ls_number_reflns 3550
_refine_ls_number_restraints 0
_refine_ls_restrained_S_all 1.082
_refine_ls_R_factor_all 0.0499
_refine_ls_R_factor_gt 0.0368
_refine_ls_shift/su_max 0.001
_refine_ls_shift/su_mean 0.000
_refine_ls_structure_factor_coef Fsqd
_refine_ls_weighting_details 'calc w=1/[\s^2^(Fo^2^)+(0.0271P)^2^+2.8569P] where P=(Fo^2^+2Fc^2^)/3'
_refine_ls_weighting_scheme calc
_refine_ls_wR_factor_gt 0.0757
_refine_ls_wR_factor_ref 0.0800
_reflns_number_gt 2908
_reflns_number_total 3550
_reflns_threshold_expression >2sigma(I)
_cod_data_source_file ic5b01128_si_004.cif
_cod_data_source_block hk05x_3
_cod_database_code 4346264

loop_
_symmetry_equiv_pos_as_xyz
'x, y, z'
'-x+1/2, y+1/2, -z+1/2'
'-x, -y, -z'
'x-1/2, -y-1/2, z-1/2'

loop_
_atom_site_label
_atom_site_type_symbol
_atom_site_fract_x
_atom_site_fract_y
_atom_site_fract_z
_atom_site_U_iso_or_equiv
_atom_site_adp_type
_atom_site_occupancy
_atom_site_symmetry_multiplicity
_atom_site_calc_flag
_atom_site_refinement_flags
Pd1 Pd 0.684832(19) 1.00466(4) 0.372101(18) 0.03032(9) Uani 1 1 d .
Cl1 Cl 0.82020(7) 1.13199(15) 0.34384(7) 0.0472(2) Uani 1 1 d .
Cl2 Cl 0.79992(7) 0.92913(16) 0.51411(7) 0.0488(3) Uani 1 1 d .
O1 O 0.38410(18) 0.8755(4) 0.29403(18) 0.0439(7) Uani 1 1 d .
O2 O 0.3098(3) 0.7289(5) 0.4229(2) 0.0476(8) Uani 1 1 d .
N1 N 0.4666(2) 0.6420(4) 0.5800(2) 0.0299(7) Uani 1 1 d .
N2 N 0.5272(2) 0.8136(4) 0.44925(19) 0.0282(6) Uani 1 1 d .
N3 N 0.5527(2) 0.9023(4) 0.38245(18) 0.0284(6) Uani 1 1 d .
N4 N 0.5878(2) 1.0722(4) 0.24587(19) 0.0307(6) Uani 1 1 d .
C1 C 0.4326(3) 0.5503(5) 0.6384(3) 0.0341(8) Uani 1 1 d .
C2 C 0.5023(4) 0.5038(6) 0.7230(3) 0.0443(9) Uani 1 1 d .
C3 C 0.6012(4) 0.5495(6) 0.7435(3) 0.0502(12) Uani 1 1 d .
C4 C 0.6315(3) 0.6430(6) 0.6820(3) 0.0432(10) Uani 1 1 d .
C5 C 0.5628(3) 0.6909(5) 0.5979(2) 0.0310(7) Uani 1 1 d .
C6 C 0.5899(3) 0.7903(5) 0.5285(3) 0.0360(9) Uani 1 1 d .
C7 C 0.4707(3) 0.9212(5) 0.3045(2) 0.0306(7) Uani 1 1 d .
C8 C 0.4935(3) 1.0144(5) 0.2279(2) 0.0313(7) Uani 1 1 d .
C9 C 0.4200(3) 1.0441(6) 0.1433(3) 0.0444(10) Uani 1 1 d .
C10 C 0.4432(4) 1.1373(6) 0.0768(3) 0.0499(11) Uani 1 1 d .
C11 C 0.5387(4) 1.1994(7) 0.0964(3) 0.0490(11) Uani 1 1 d .
C12 C 0.6093(3) 1.1640(6) 0.1807(3) 0.0430(10) Uani 1 1 d .
C13 C 0.3246(3) 0.5051(5) 0.6094(3) 0.0476(10) Uani 1 1 d .
H10 H 0.2909 0.5504 0.5485 0.057 Uiso 1 1 calc R
H11 H 0.2956 0.5553 0.6521 0.057 Uiso 1 1 calc R
H12 H 0.3172 0.3801 0.6089 0.057 Uiso 1 1 calc R
H1 H 0.432(2) 0.666(4) 0.539(2) 0.030(8) Uiso 1 1 d .
H2 H 0.484(3) 0.449(5) 0.760(3) 0.043(12) Uiso 1 1 d .
H3 H 0.637(3) 0.526(6) 0.788(3) 0.050(14) Uiso 1 1 d .
H4 H 0.684(3) 0.675(5) 0.691(3) 0.035(12) Uiso 1 1 d .
H5 H 0.640(3) 0.813(5) 0.539(3) 0.027(11) Uiso 1 1 d .
H6 H 0.370(3) 1.006(5) 0.142(3) 0.034(11) Uiso 1 1 d .
H7 H 0.397(3) 1.160(6) 0.027(3) 0.049(12) Uiso 1 1 d .
H8 H 0.555(3) 1.255(6) 0.068(3) 0.044(14) Uiso 1 1 d .
H9 H 0.669(3) 1.197(5) 0.197(3) 0.036(11) Uiso 1 1 d .
H13 H 0.333(3) 0.760(6) 0.394(3) 0.034(14) Uiso 1 1 d .
H14 H 0.277(4) 0.794(6) 0.434(3) 0.054(17) Uiso 1 1 d .

loop_
_atom_site_aniso_label
_atom_site_aniso_U_11
_atom_site_aniso_U_22
_atom_site_aniso_U_33
_atom_site_aniso_U_23
_atom_site_aniso_U_13
_atom_site_aniso_U_12
Pd1 0.02890(14) 0.03429(15) 0.02847(14) -0.00510(12) 0.01052(10) -0.00002(12)
Cl1 0.0374(5) 0.0598(6) 0.0489(6) -0.0064(5) 0.0201(4) -0.0077(4)
Cl2 0.0309(5) 0.0798(7) 0.0324(5) -0.0028(5) 0.0061(4) -0.0003(5)
O1 0.0284(14) 0.0593(18) 0.0403(15) 0.0159(13) 0.0066(11) -0.0046(12)
O2 0.0373(18) 0.062(2) 0.0447(19) 0.0078(16) 0.0153(15) -0.0005(16)
N1 0.0315(17) 0.0311(16) 0.0255(16) 0.0006(13) 0.0073(14) 0.0063(13)
N2 0.0296(15) 0.0313(15) 0.0255(14) 0.0014(12) 0.0115(12) 0.0035(12)
N3 0.0300(15) 0.0297(16) 0.0268(14) 0.0005(12) 0.0115(12) 0.0005(12)
N4 0.0332(16) 0.0331(15) 0.0271(15) 0.0002(12) 0.0121(12) 0.0026(13)
C1 0.048(2) 0.0277(18) 0.0351(19) -0.0014(14) 0.0245(17) 0.0032(15)
C2 0.067(3) 0.038(2) 0.035(2) 0.0065(19) 0.026(2) 0.003(2)
C3 0.062(3) 0.057(3) 0.025(2) 0.0054(18) 0.005(2) 0.004(2)
C4 0.035(2) 0.056(3) 0.034(2) 0.0021(18) 0.0048(17) -0.004(2)
C5 0.0367(19) 0.0302(18) 0.0260(17) -0.0016(14) 0.0105(14) 0.0021(15)
C6 0.028(2) 0.045(2) 0.033(2) 0.0005(16) 0.0091(17) -0.0066(17)
C7 0.0333(19) 0.0297(17) 0.0278(17) 0.0006(14) 0.0087(14) 0.0014(15)
C8 0.0318(17) 0.0325(18) 0.0299(17) -0.0008(15) 0.0106(14) 0.0020(15)
C9 0.033(2) 0.059(3) 0.037(2) 0.0092(18) 0.0063(17) -0.0006(19)
C10 0.050(3) 0.064(3) 0.032(2) 0.011(2) 0.0085(19) 0.005(2)
C11 0.059(3) 0.058(3) 0.037(2) 0.014(2) 0.025(2) -0.002(2)
C12 0.037(2) 0.051(3) 0.044(2) 0.0041(19) 0.0179(19) -0.0026(19)
C13 0.047(2) 0.042(2) 0.060(3) 0.006(2) 0.027(2) -0.003(2)

loop_
_atom_type_symbol
_atom_type_description
_atom_type_scat_dispersion_real
_atom_type_scat_dispersion_imag
_atom_type_scat_source
C C 0.0033 0.0016 'International Tables Vol C Tables 4.2.6.8 and 6.1.1.4'
H H 0.0000 0.0000 'International Tables Vol C Tables 4.2.6.8 and 6.1.1.4'
Cl Cl 0.1484 0.1585 'International Tables Vol C Tables 4.2.6.8 and 6.1.1.4'
N N 0.0061 0.0033 'International Tables Vol C Tables 4.2.6.8 and 6.1.1.4'
O O 0.0106 0.0060 'International Tables Vol C Tables 4.2.6.8 and 6.1.1.4'
Pd Pd -0.9988 1.0072 'International Tables Vol C Tables 4.2.6.8 and 6.1.1.4'

loop_
_geom_angle_atom_site_label_1
_geom_angle_atom_site_label_2
_geom_angle_atom_site_label_3
_geom_angle
N4 Pd1 N3 80.29(11)
N4 Pd1 Cl1 92.93(9)
N3 Pd1 Cl1 173.19(8)
N4 Pd1 Cl2 178.05(8)
N3 Pd1 Cl2 101.56(8)
Cl1 Pd1 Cl2 85.22(4)
H13 O2 H14 114(6)
C1 N1 C5 124.7(3)
C1 N1 H1 117(3)
C5 N1 H1 118(3)
C6 N2 N3 121.1(3)
C7 N3 N2 110.3(3)
C7 N3 Pd1 114.5(2)
N2 N3 Pd1 135.2(2)
C12 N4 C8 118.6(3)
C12 N4 Pd1 126.6(3)
C8 N4 Pd1 114.8(2)
N1 C1 C2 117.2(4)
N1 C1 C13 118.9(3)
C2 C1 C13 123.9(4)
C3 C2 C1 119.9(4)
C3 C2 H2 121(3)
C1 C2 H2 120(3)
C4 C3 C2 120.5(4)
C4 C3 H3 120(4)
C2 C3 H3 120(4)
C3 C4 C5 120.0(4)
C3 C4 H4 125(3)
C5 C4 H4 115(3)
N1 C5 C4 117.6(3)
N1 C5 C6 119.3(3)
C4 C5 C6 123.0(4)
N2 C6 C5 120.5(4)
N2 C6 H5 121(3)
C5 C6 H5 117(3)
O1 C7 N3 126.9(3)
O1 C7 C8 119.9(3)
N3 C7 C8 113.2(3)
N4 C8 C9 121.4(3)
N4 C8 C7 117.1(3)
C9 C8 C7 121.5(3)
C10 C9 C8 119.5(4)
C10 C9 H6 129(3)
C8 C9 H6 112(3)
C11 C10 C9 118.7(4)
C11 C10 H7 123(3)
C9 C10 H7 118(3)
C10 C11 C12 119.6(4)
C10 C11 H8 125(4)
C12 C11 H8 115(4)
N4 C12 C11 122.2(4)
N4 C12 H9 114(3)
C11 C12 H9 124(3)
C1 C13 H10 109.5
C1 C13 H11 109.5
H10 C13 H11 109.5
C1 C13 H12 109.5
H10 C13 H12 109.5
H11 C13 H12 109.5

loop_
_geom_bond_atom_site_label_1
_geom_bond_atom_site_label_2
_geom_bond_distance
Pd1 N4 2.027(3)
Pd1 N3 2.076(3)
Pd1 Cl1 2.3101(10)
Pd1 Cl2 2.3111(10)
O1 C7 1.228(4)
O2 H13 0.68(4)
O2 H14 0.74(5)
N1 C1 1.345(5)
N1 C5 1.345(5)
N1 H1 0.68(3)
N2 C6 1.253(5)
N2 N3 1.372(4)
N3 C7 1.364(4)
N4 C12 1.336(5)
N4 C8 1.340(4)
C1 C2 1.386(6)
C1 C13 1.479(5)
C2 C3 1.370(7)
C2 H2 0.81(4)
C3 C4 1.361(6)
C3 H3 0.72(5)
C4 C5 1.378(5)
C4 H4 0.75(4)
C5 C6 1.458(5)
C6 H5 0.69(4)
C7 C8 1.497(5)
C8 C9 1.381(5)
C9 C10 1.371(6)
C9 H6 0.76(4)
C10 C11 1.365(6)
C10 H7 0.84(4)
C11 C12 1.368(6)
C11 H8 0.70(4)
C12 H9 0.83(4)
C13 H10 0.9600
C13 H11 0.9600
C13 H12 0.9600

loop_
_geom_torsion_atom_site_label_1
_geom_torsion_atom_site_label_2
_geom_torsion_atom_site_label_3
_geom_torsion_atom_site_label_4
_geom_torsion
C6 N2 N3 C7 -175.9(3)
C6 N2 N3 Pd1 6.2(5)
N4 Pd1 N3 C7 2.3(2)
Cl1 Pd1 N3 C7 7.3(9)
Cl2 Pd1 N3 C7 -177.1(2)
N4 Pd1 N3 N2 -179.9(3)
Cl1 Pd1 N3 N2 -174.9(5)
Cl2 Pd1 N3 N2 0.7(3)
N3 Pd1 N4 C12 177.4(3)
Cl1 Pd1 N4 C12 -2.0(3)
Cl2 Pd1 N4 C12 -20(3)
N3 Pd1 N4 C8 -3.7(2)
Cl1 Pd1 N4 C8 176.9(2)
Cl2 Pd1 N4 C8 158(2)
C5 N1 C1 C2 0.2(5)
C5 N1 C1 C13 -179.8(3)
N1 C1 C2 C3 -0.8(6)
C13 C1 C2 C3 179.2(4)
C1 C2 C3 C4 1.1(7)
C2 C3 C4 C5 -0.7(7)
C1 N1 C5 C4 0.2(5)
C1 N1 C5 C6 -180.0(3)
C3 C4 C5 N1 0.0(6)
C3 C4 C5 C6 -179.8(4)
N3 N2 C6 C5 -177.9(3)
N1 C5 C6 N2 -7.9(6)
C4 C5 C6 N2 171.9(4)
N2 N3 C7 O1 3.4(5)
Pd1 N3 C7 O1 -178.3(3)
N2 N3 C7 C8 -179.0(3)
Pd1 N3 C7 C8 -0.6(4)
C12 N4 C8 C9 1.6(5)
Pd1 N4 C8 C9 -177.4(3)
C12 N4 C8 C7 -176.5(3)
Pd1 N4 C8 C7 4.5(4)
O1 C7 C8 N4 175.3(3)
N3 C7 C8 N4 -2.5(5)
O1 C7 C8 C9 -2.9(6)
N3 C7 C8 C9 179.4(3)
N4 C8 C9 C10 -1.2(6)
C7 C8 C9 C10 176.9(4)
C8 C9 C10 C11 -0.5(7)
C9 C10 C11 C12 1.5(7)
C8 N4 C12 C11 -0.5(6)
Pd1 N4 C12 C11 178.4(3)
C10 C11 C12 N4 -1.1(7)
